data_1545552
loop_
_publ_author_name
'Arnold, Polly L.'
'Stevens, Charlotte J.'
'Bell, Nicola L.'
'Lord, Rianne M.'
'Goldberg, Jonathan M.'
'Nichol, Gary S.'
'Love, Jason B.'

_publ_section_title
;
 Multi-electron reduction of sulfur and carbon disulfide using binuclear
 uranium(iii) borohydride complexes
;
_journal_issue 5
_journal_name_full 'Chem. Sci.'
_journal_page_first 3609
_journal_paper_doi 10.1039/C7SC00382J
_journal_volume 8
_journal_year 2017
_chemical_formula_moiety 'C102 H122 B K N8 O4 U2, C4 H8 O'
_chemical_formula_sum 'C106 H130 B K N8 O5 U2'
_chemical_formula_weight 2122.15
_chemical_name_systematic
;
 ?
;
_space_group_IT_number 62
_symmetry_cell_setting orthorhombic
_symmetry_space_group_name_Hall '-P 2ac 2n'
_symmetry_space_group_name_H-M 'P n m a'
_atom_sites_solution_hydrogens geom
_atom_sites_solution_primary direct
_atom_sites_solution_secondary difmap
_audit_creation_method SHELXL-97
_audit_update_record
;
2016-05-16 deposited with the CCDC.
2017-03-02 downloaded from the CCDC.
;
_cell_angle_alpha 90.00
_cell_angle_beta 90.00
_cell_angle_gamma 90.00
_cell_formula_units_Z 4
_cell_length_a 29.6933(4)
_cell_length_b 29.9161(4)
_cell_length_c 10.86560(10)
_cell_measurement_reflns_used 34282
_cell_measurement_temperature 120(2)
_cell_measurement_theta_max 75.7560
_cell_measurement_theta_min 4.1610
_cell_volume 9652.0(2)
_computing_cell_refinement
;
CrysAlisPro, Agilent Technologies,
Version 1.171.36.32 (release 02-08-2013 CrysAlis171 .NET)
(compiled Aug  2 2013,16:46:58)
;
_computing_data_collection
;
CrysAlisPro, Agilent Technologies,
Version 1.171.36.32 (release 02-08-2013 CrysAlis171 .NET)
(compiled Aug  2 2013,16:46:58)
;
_computing_data_reduction
;
CrysAlisPro, Agilent Technologies,
Version 1.171.36.32 (release 02-08-2013 CrysAlis171 .NET)
(compiled Aug  2 2013,16:46:58)
;
_computing_molecular_graphics ORTEP
_computing_publication_material MERCURY
_computing_structure_refinement 'SHELXL-97 (Sheldrick, 2008)'
_computing_structure_solution 'SHELXL-97, direct methods'
_diffrn_ambient_temperature 120(2)
_diffrn_detector_area_resol_mean 10.3147
_diffrn_measured_fraction_theta_full 0.991
_diffrn_measured_fraction_theta_max 0.991
_diffrn_measurement_device_type 'SuperNova, Dual, Cu at zero, Atlas'
_diffrn_measurement_method '\w scans'
_diffrn_radiation_monochromator graphite
_diffrn_radiation_source 'fine-focus sealed tube'
_diffrn_radiation_type CuK\a
_diffrn_radiation_wavelength 1.54184
_diffrn_reflns_av_R_equivalents 0.0673
_diffrn_reflns_av_sigmaI/netI 0.0231
_diffrn_reflns_limit_h_max 37
_diffrn_reflns_limit_h_min -37
_diffrn_reflns_limit_k_max 35
_diffrn_reflns_limit_k_min -37
_diffrn_reflns_limit_l_max 13
_diffrn_reflns_limit_l_min -13
_diffrn_reflns_number 159878
_diffrn_reflns_theta_full 76.93
_diffrn_reflns_theta_max 76.93
_diffrn_reflns_theta_min 3.32
_exptl_absorpt_coefficient_mu 10.193
_exptl_absorpt_correction_T_max 0.952
_exptl_absorpt_correction_T_min 0.789
_exptl_absorpt_correction_type gaussian
_exptl_absorpt_process_details
;
CrysAlisPro, Agilent Technologies,
Version 1.171.36.32 (release 02-08-2013 CrysAlis171 .NET)
(compiled Aug  2 2013,16:46:58)
Numerical absorption correction based on gaussian integration over
            a multifaceted crystal model
;
_exptl_crystal_colour black
_exptl_crystal_density_diffrn 1.460
_exptl_crystal_density_method 'not measured'
_exptl_crystal_description plate
_exptl_crystal_F_000 4280
_exptl_crystal_size_max 0.1356
_exptl_crystal_size_mid 0.0959
_exptl_crystal_size_min 0.0304
_refine_diff_density_max 2.445
_refine_diff_density_min -2.112
_refine_diff_density_rms 0.121
_refine_ls_extinction_method none
_refine_ls_goodness_of_fit_ref 1.064
_refine_ls_hydrogen_treatment RIDING
_refine_ls_matrix_type full
_refine_ls_number_parameters 575
_refine_ls_number_reflns 10302
_refine_ls_number_restraints 130
_refine_ls_restrained_S_all 1.072
_refine_ls_R_factor_all 0.0626
_refine_ls_R_factor_gt 0.0470
_refine_ls_shift/su_max 0.001
_refine_ls_shift/su_mean 0.000
_refine_ls_structure_factor_coef Fsqd
_refine_ls_weighting_details 'calc w=1/[\s^2^(Fo^2^)+(0.0541P)^2^+53.4926P] where P=(Fo^2^+2Fc^2^)/3'
_refine_ls_weighting_scheme calc
_refine_ls_wR_factor_gt 0.1173
_refine_ls_wR_factor_ref 0.1305
_reflns_number_gt 8057
_reflns_number_total 10302
_reflns_threshold_expression >2\s(I)
_cod_data_source_file c7sc00382j2.cif
_cod_data_source_block po4001_refinalized_2-K
_cod_depositor_comments 'Adding full bibliography for 1545549--1545553.cif.'
_cod_database_code 1545552

loop_
_symmetry_equiv_pos_as_xyz
'x, y, z'
'-x+1/2, -y, z+1/2'
'-x, y+1/2, -z'
'x+1/2, -y+1/2, -z+1/2'
'-x, -y, -z'
'x-1/2, y, -z-1/2'
'x, -y-1/2, z'
'-x-1/2, y-1/2, z-1/2'

loop_
_atom_site_label
_atom_site_type_symbol
_atom_site_fract_x
_atom_site_fract_y
_atom_site_fract_z
_atom_site_U_iso_or_equiv
_atom_site_adp_type
_atom_site_occupancy
_atom_site_symmetry_multiplicity
_atom_site_calc_flag
_atom_site_refinement_flags
_atom_site_disorder_assembly
_atom_site_disorder_group
C1 C 0.1310(3) 0.1792(2) 0.1604(7) 0.0512(17) Uani 1 1 d . . .
H1 H 0.1352 0.1918 0.2398 0.061 Uiso 1 1 calc R . .
C2 C 0.1680(3) 0.1774(2) 0.0801(7) 0.0517(17) Uani 1 1 d . . .
C3 C 0.2124(3) 0.1908(3) 0.0957(9) 0.075(3) Uani 1 1 d . . .
H3 H 0.2249 0.2046 0.1666 0.090 Uiso 1 1 calc R . .
C4 C 0.2346(3) 0.1802(3) -0.0110(10) 0.072(3) Uani 1 1 d . . .
H4 H 0.2657 0.1851 -0.0269 0.086 Uiso 1 1 calc R . .
C5 C 0.2039(2) 0.1612(2) -0.0917(8) 0.0519(17) Uani 1 1 d . . .
C6 C 0.2110(2) 0.1418(3) -0.2193(8) 0.0555(19) Uani 1 1 d . . .
C7 C 0.2595(3) 0.1524(3) -0.2647(10) 0.074(2) Uani 1 1 d U . .
H7A H 0.2813 0.1373 -0.2097 0.088 Uiso 1 1 calc R . .
H7B H 0.2634 0.1398 -0.3483 0.088 Uiso 1 1 calc R . .
C8 C 0.2702(5) 0.2021(5) -0.2684(19) 0.153(7) Uani 1 1 d U . .
H8A H 0.2612 0.2144 -0.3482 0.229 Uiso 1 1 calc R . .
H8B H 0.3027 0.2065 -0.2566 0.229 Uiso 1 1 calc R . .
H8C H 0.2537 0.2174 -0.2026 0.229 Uiso 1 1 calc R . .
C9 C 0.2056(3) 0.0903(3) -0.2158(10) 0.076(3) Uani 1 1 d U . .
H9A H 0.1751 0.0828 -0.1854 0.091 Uiso 1 1 calc R . .
H9B H 0.2084 0.0784 -0.3004 0.091 Uiso 1 1 calc R . .
C10 C 0.2409(7) 0.0679(6) -0.1327(18) 0.183(9) Uani 1 1 d U . .
H10A H 0.2712 0.0764 -0.1600 0.274 Uiso 1 1 calc R . .
H10B H 0.2376 0.0353 -0.1376 0.274 Uiso 1 1 calc R . .
H10C H 0.2364 0.0776 -0.0474 0.274 Uiso 1 1 calc R . .
C11 C 0.1762(3) 0.1607(3) -0.3074(8) 0.059(2) Uani 1 1 d . . .
C12 C 0.1823(3) 0.1791(6) -0.4244(9) 0.114(5) Uani 1 1 d . . .
H12 H 0.2103 0.1832 -0.4650 0.137 Uiso 1 1 calc R . .
C13 C 0.1408(3) 0.1902(6) -0.4704(8) 0.132(7) Uani 1 1 d . . .
H13 H 0.1346 0.2036 -0.5479 0.158 Uiso 1 1 calc R . .
C14 C 0.1094(3) 0.1779(4) -0.3809(7) 0.070(3) Uani 1 1 d . . .
C15 C 0.0617(3) 0.1795(4) -0.3851(6) 0.065(2) Uani 1 1 d . . .
H15 H 0.0476 0.1922 -0.4553 0.079 Uiso 1 1 calc R . .
C16 C -0.0110(3) 0.1664(3) -0.3155(6) 0.061(2) Uani 1 1 d . . .
C17 C -0.0346(3) 0.1277(4) -0.3242(7) 0.070(3) Uani 1 1 d . . .
H17 H -0.0193 0.1000 -0.3159 0.084 Uiso 1 1 calc R . .
C18 C -0.0815(3) 0.1278(5) -0.3452(8) 0.089(4) Uani 1 1 d . . .
H18 H -0.0973 0.1004 -0.3511 0.107 Uiso 1 1 calc R . .
C19 C -0.1045(3) 0.1679(5) -0.3574(9) 0.086(4) Uani 1 1 d . . .
H19 H -0.1359 0.1676 -0.3733 0.104 Uiso 1 1 calc R . .
C20 C -0.0816(3) 0.2092(4) -0.3465(7) 0.074(3) Uani 1 1 d . . .
C21 C -0.0337(2) 0.2087(3) -0.3250(6) 0.062(2) Uani 1 1 d . . .
C22 C -0.0115(3) 0.2500 -0.3134(9) 0.057(3) Uani 1 2 d S . .
H22 H 0.0200 0.2500 -0.2969 0.069 Uiso 1 2 calc SR . .
C23 C -0.1039(4) 0.2500 -0.3576(11) 0.081(5) Uani 1 2 d S . .
H23 H -0.1354 0.2500 -0.3732 0.098 Uiso 1 2 calc SR . .
C24 C 0.0558(2) 0.1666(2) 0.2186(5) 0.0431(14) Uani 1 1 d . . .
C25 C -0.0011(4) 0.1287(3) 0.3387(7) 0.067(2) Uani 1 1 d . . .
H25 H -0.0131 0.1013 0.3678 0.080 Uiso 1 1 calc R . .
C26 C 0.0372(3) 0.1283(2) 0.2610(7) 0.059(2) Uani 1 1 d . . .
H26 H 0.0501 0.1005 0.2380 0.071 Uiso 1 1 calc R . .
C27 C -0.0205(3) 0.1674(3) 0.3720(6) 0.059(2) Uani 1 1 d . . .
H27 H -0.0466 0.1670 0.4227 0.071 Uiso 1 1 calc R . .
C28 C -0.0024(2) 0.2092(2) 0.3318(5) 0.0453(15) Uani 1 1 d . . .
C29 C 0.0375(2) 0.2092(2) 0.2552(5) 0.0390(13) Uani 1 1 d . . .
C30 C 0.0557(3) 0.2500 0.2163(7) 0.0345(17) Uani 1 2 d S . .
H30 H 0.0808 0.2500 0.1623 0.041 Uiso 1 2 calc SR . .
C31 C -0.0208(3) 0.2500 0.3670(8) 0.048(2) Uani 1 2 d S . .
H31 H -0.0470 0.2500 0.4172 0.058 Uiso 1 2 calc SR . .
C32 C 0.1113(3) 0.0253(3) -0.1235(10) 0.070(3) Uani 1 1 d . . .
C33 C 0.1358(3) 0.0043(2) -0.0285(11) 0.071(3) Uani 1 1 d . . .
C34 C 0.1647(4) -0.0306(3) -0.0603(14) 0.097(4) Uani 1 1 d . . .
H34 H 0.1832 -0.0430 0.0024 0.117 Uiso 1 1 calc R . .
C35 C 0.1681(4) -0.0479(3) -0.1767(17) 0.125(7) Uani 1 1 d D A .
C36 C 0.1399(6) -0.0304(4) -0.2635(14) 0.121(6) Uani 1 1 d . . .
H36 H 0.1412 -0.0428 -0.3439 0.145 Uiso 1 1 calc R . .
C37 C 0.1086(4) 0.0050(3) -0.2426(11) 0.086(3) Uani 1 1 d . . .
C38 C 0.1306(3) 0.0176(2) 0.1071(10) 0.069(2) Uani 1 1 d . . .
C39 C 0.1554(4) -0.0141(3) 0.1965(12) 0.093(4) Uani 1 1 d . . .
H39A H 0.1505 -0.0041 0.2813 0.139 Uiso 1 1 calc R . .
H39B H 0.1877 -0.0137 0.1783 0.139 Uiso 1 1 calc R . .
H39C H 0.1438 -0.0445 0.1866 0.139 Uiso 1 1 calc R . .
C40 C 0.0814(3) 0.0151(3) 0.1427(9) 0.064(2) Uani 1 1 d . . .
H40A H 0.0779 0.0243 0.2288 0.097 Uiso 1 1 calc R . .
H40B H 0.0706 -0.0156 0.1328 0.097 Uiso 1 1 calc R . .
H40C H 0.0639 0.0351 0.0897 0.097 Uiso 1 1 calc R . .
C41 C 0.1493(3) 0.0643(3) 0.1335(9) 0.068(2) Uani 1 1 d . . .
H41A H 0.1319 0.0866 0.0878 0.102 Uiso 1 1 calc R . .
H41B H 0.1809 0.0657 0.1078 0.102 Uiso 1 1 calc R . .
H41C H 0.1472 0.0705 0.2219 0.102 Uiso 1 1 calc R . .
C42 C 0.0743(5) 0.0177(4) -0.3397(11) 0.104(5) Uani 1 1 d . . .
C43 C 0.0272(4) 0.0155(4) -0.2840(10) 0.102(4) Uani 1 1 d . . .
H43A H 0.0210 -0.0151 -0.2562 0.153 Uiso 1 1 calc R . .
H43B H 0.0049 0.0242 -0.3461 0.153 Uiso 1 1 calc R . .
H43C H 0.0253 0.0360 -0.2138 0.153 Uiso 1 1 calc R . .
C44 C 0.0845(5) 0.0645(4) -0.3932(9) 0.103(4) Uani 1 1 d . . .
H44A H 0.0820 0.0870 -0.3278 0.155 Uiso 1 1 calc R . .
H44B H 0.0629 0.0713 -0.4587 0.155 Uiso 1 1 calc R . .
H44C H 0.1151 0.0649 -0.4269 0.155 Uiso 1 1 calc R . .
C45 C 0.0744(6) -0.0143(5) -0.4525(12) 0.145(7) Uani 1 1 d . . .
H45A H 0.1037 -0.0128 -0.4936 0.217 Uiso 1 1 calc R . .
H45B H 0.0507 -0.0052 -0.5103 0.217 Uiso 1 1 calc R . .
H45C H 0.0687 -0.0449 -0.4248 0.217 Uiso 1 1 calc R . .
C46 C 0.2009(5) -0.0843(3) -0.2129(15) 0.158(6) Uani 1 1 d DU . .
C47A C 0.1706(8) -0.1228(8) -0.275(3) 0.156(7) Uani 0.420(17) 1 d PDU A 1
H47A H 0.1429 -0.1268 -0.2268 0.234 Uiso 0.420(17) 1 calc PR A 1
H47B H 0.1875 -0.1510 -0.2760 0.234 Uiso 0.420(17) 1 calc PR A 1
H47C H 0.1628 -0.1142 -0.3591 0.234 Uiso 0.420(17) 1 calc PR A 1
C48A C 0.2256(10) -0.0689(9) -0.332(2) 0.156(7) Uani 0.420(17) 1 d PDU A 1
H48A H 0.2059 -0.0489 -0.3793 0.234 Uiso 0.420(17) 1 calc PR A 1
H48B H 0.2331 -0.0951 -0.3825 0.234 Uiso 0.420(17) 1 calc PR A 1
H48C H 0.2533 -0.0530 -0.3101 0.234 Uiso 0.420(17) 1 calc PR A 1
C49A C 0.2312(9) -0.1028(9) -0.128(2) 0.156(7) Uani 0.420(17) 1 d PDU A 1
H49A H 0.2146 -0.1195 -0.0655 0.234 Uiso 0.420(17) 1 calc PR A 1
H49B H 0.2485 -0.0788 -0.0892 0.234 Uiso 0.420(17) 1 calc PR A 1
H49C H 0.2518 -0.1230 -0.1715 0.234 Uiso 0.420(17) 1 calc PR A 1
C47B C 0.2105(8) -0.0970(7) -0.3358(18) 0.152(6) Uani 0.580(17) 1 d PDU A 2
H47D H 0.2159 -0.0702 -0.3855 0.228 Uiso 0.580(17) 1 calc PR A 2
H47E H 0.1848 -0.1135 -0.3698 0.228 Uiso 0.580(17) 1 calc PR A 2
H47F H 0.2373 -0.1161 -0.3372 0.228 Uiso 0.580(17) 1 calc PR A 2
C48B C 0.1943(9) -0.1250(6) -0.122(2) 0.152(6) Uani 0.580(17) 1 d PDU A 2
H48D H 0.1857 -0.1138 -0.0403 0.228 Uiso 0.580(17) 1 calc PR A 2
H48E H 0.2225 -0.1418 -0.1152 0.228 Uiso 0.580(17) 1 calc PR A 2
H48F H 0.1706 -0.1447 -0.1531 0.228 Uiso 0.580(17) 1 calc PR A 2
C49B C 0.2494(6) -0.0701(6) -0.158(2) 0.152(6) Uani 0.580(17) 1 d PDU A 2
H49D H 0.2476 -0.0682 -0.0684 0.228 Uiso 0.580(17) 1 calc PR A 2
H49E H 0.2581 -0.0410 -0.1920 0.228 Uiso 0.580(17) 1 calc PR A 2
H49F H 0.2719 -0.0926 -0.1814 0.228 Uiso 0.580(17) 1 calc PR A 2
C50 C -0.0210(3) 0.0934(3) -0.0045(8) 0.0589(19) Uani 1 1 d . . .
H50A H -0.0039 0.0754 0.0562 0.071 Uiso 1 1 calc R . .
H50B H -0.0237 0.0760 -0.0816 0.071 Uiso 1 1 calc R . .
C51 C -0.0663(3) 0.1045(3) 0.0443(12) 0.083(3) Uani 1 1 d . . .
H51A H -0.0891 0.0836 0.0112 0.100 Uiso 1 1 calc R . .
H51B H -0.0665 0.1025 0.1353 0.100 Uiso 1 1 calc R . .
C52 C -0.0758(3) 0.1498(4) 0.0051(13) 0.086(3) Uani 1 1 d . . .
H52A H -0.0952 0.1652 0.0657 0.103 Uiso 1 1 calc R . .
H52B H -0.0911 0.1499 -0.0759 0.103 Uiso 1 1 calc R . .
C53 C -0.0301(2) 0.1722(3) -0.0031(7) 0.0517(17) Uani 1 1 d . . .
H53A H -0.0296 0.1944 -0.0706 0.062 Uiso 1 1 calc R . .
H53B H -0.0227 0.1874 0.0751 0.062 Uiso 1 1 calc R . .
C54 C 0.8460(8) 0.2500 0.073(2) 0.134(6) Uani 1 2 d SDU . .
H54A H 0.8530 0.2769 0.0235 0.160 Uiso 0.50 1 calc PR . .
H54B H 0.8530 0.2231 0.0235 0.160 Uiso 0.50 1 calc PR . .
C55 C 0.7997(8) 0.2500 0.109(2) 0.169(8) Uani 1 2 d SDU . .
H55A H 0.7846 0.2768 0.0751 0.203 Uiso 0.50 1 calc PR . .
H55B H 0.7846 0.2232 0.0751 0.203 Uiso 0.50 1 calc PR . .
C56 C 0.7961(9) 0.2500 0.235(2) 0.156(8) Uani 1 2 d SDU . .
H56A H 0.7790 0.2232 0.2613 0.188 Uiso 0.50 1 calc PR . .
H56B H 0.7790 0.2768 0.2613 0.188 Uiso 0.50 1 calc PR . .
C57 C 0.8385(10) 0.2500 0.292(2) 0.189(9) Uani 1 2 d SDU . .
H57A H 0.8421 0.2231 0.3447 0.227 Uiso 0.50 1 calc PR . .
H57B H 0.8421 0.2769 0.3447 0.227 Uiso 0.50 1 calc PR . .
B1 B 0.0727(3) 0.2500 -0.0901(10) 0.043(2) Uani 1 2 d S . .
K1 K 0.16942(7) 0.2500 -0.1807(2) 0.0526(5) Uani 1 2 d S . .
N1 N 0.09151(19) 0.16433(17) 0.1309(5) 0.0414(12) Uani 1 1 d . . .
N2 N 0.1625(2) 0.15943(18) -0.0370(5) 0.0450(12) Uani 1 1 d . . .
N3 N 0.13155(19) 0.1600(2) -0.2804(5) 0.0488(14) Uani 1 1 d . . .
N4 N 0.0368(2) 0.1645(2) -0.2973(5) 0.0528(15) Uani 1 1 d . . .
O1 O 0.08882(17) 0.06550(16) -0.1045(5) 0.0532(12) Uani 1 1 d . . .
O2 O 0.00182(17) 0.13583(15) -0.0277(4) 0.0476(11) Uani 1 1 d . . .
O3 O 0.8725(6) 0.2500 0.191(2) 0.178(6) Uani 1 2 d SDU . .
U1 U 0.083520(7) 0.139890(7) -0.100389(19) 0.04000(8) Uani 1 1 d . . .

loop_
_atom_site_aniso_label
_atom_site_aniso_U_11
_atom_site_aniso_U_22
_atom_site_aniso_U_33
_atom_site_aniso_U_23
_atom_site_aniso_U_13
_atom_site_aniso_U_12
C1 0.068(5) 0.033(3) 0.053(4) -0.010(3) -0.015(3) 0.010(3)
C2 0.057(4) 0.039(3) 0.059(4) -0.016(3) -0.014(3) 0.013(3)
C3 0.056(5) 0.082(6) 0.087(7) -0.040(5) -0.022(5) 0.008(4)
C4 0.045(4) 0.073(6) 0.097(7) -0.038(5) -0.011(4) 0.004(4)
C5 0.045(4) 0.040(4) 0.070(5) -0.010(3) -0.005(3) 0.007(3)
C6 0.041(3) 0.054(4) 0.071(5) -0.011(4) 0.008(3) 0.003(3)
C7 0.049(4) 0.089(6) 0.082(6) -0.008(5) 0.012(4) 0.006(4)
C8 0.121(12) 0.138(10) 0.198(18) 0.043(13) 0.001(12) -0.015(10)
C9 0.075(5) 0.055(5) 0.098(7) -0.024(5) 0.032(5) 0.000(4)
C10 0.22(2) 0.134(14) 0.197(19) -0.034(13) -0.032(14) 0.073(14)
C11 0.049(4) 0.076(5) 0.053(4) -0.025(4) 0.001(3) -0.002(4)
C12 0.054(5) 0.241(17) 0.049(5) -0.012(7) 0.015(4) -0.015(8)
C13 0.057(5) 0.30(2) 0.036(4) 0.020(8) 0.002(4) -0.024(9)
C14 0.059(5) 0.117(8) 0.034(4) -0.012(4) 0.004(3) -0.014(5)
C15 0.056(4) 0.114(7) 0.027(3) -0.008(4) 0.001(3) -0.010(5)
C16 0.050(4) 0.107(7) 0.026(3) 0.002(4) -0.003(3) -0.013(4)
C17 0.065(5) 0.111(7) 0.034(4) 0.010(4) -0.004(3) -0.032(5)
C18 0.067(6) 0.154(11) 0.047(5) 0.015(6) -0.009(4) -0.042(7)
C19 0.048(5) 0.157(11) 0.054(5) 0.016(6) -0.009(4) -0.035(6)
C20 0.038(4) 0.145(10) 0.040(4) 0.004(5) -0.001(3) -0.012(5)
C21 0.045(4) 0.111(7) 0.030(3) 0.001(4) 0.000(3) -0.008(4)
C22 0.036(5) 0.105(9) 0.031(5) 0.000 0.000(4) 0.000
C23 0.035(5) 0.163(16) 0.046(6) 0.000 0.001(5) 0.000
C24 0.067(4) 0.035(3) 0.027(3) -0.002(2) -0.004(3) 0.000(3)
C25 0.113(7) 0.051(4) 0.036(4) 0.003(3) -0.002(4) -0.034(5)
C26 0.102(6) 0.035(3) 0.040(4) 0.000(3) -0.006(4) -0.011(4)
C27 0.077(5) 0.070(5) 0.031(3) -0.001(3) 0.000(3) -0.033(4)
C28 0.059(4) 0.054(4) 0.023(3) 0.001(3) -0.001(3) -0.010(3)
C29 0.058(4) 0.039(3) 0.020(2) 0.000(2) -0.003(2) -0.004(3)
C30 0.048(5) 0.034(4) 0.021(3) 0.000 0.001(3) 0.000
C31 0.050(5) 0.070(7) 0.024(4) 0.000 -0.002(4) 0.000
C32 0.074(5) 0.037(4) 0.098(7) -0.024(4) 0.029(5) -0.010(4)
C33 0.061(5) 0.029(3) 0.125(9) -0.008(4) 0.015(5) 0.002(3)
C34 0.077(6) 0.036(4) 0.179(13) -0.013(6) 0.034(7) -0.002(4)
C35 0.128(11) 0.042(6) 0.206(18) -0.033(8) 0.081(12) -0.005(6)
C36 0.174(15) 0.046(6) 0.142(12) -0.044(7) 0.092(11) -0.026(7)
C37 0.114(8) 0.049(5) 0.095(8) -0.032(5) 0.042(7) -0.025(5)
C38 0.062(5) 0.030(3) 0.115(8) 0.002(4) -0.011(5) 0.004(3)
C39 0.089(7) 0.042(5) 0.147(10) 0.019(6) -0.020(7) 0.011(4)
C40 0.065(5) 0.043(4) 0.085(6) -0.003(4) -0.005(4) -0.001(4)
C41 0.073(5) 0.038(4) 0.094(6) 0.004(4) -0.026(5) 0.004(4)
C42 0.170(13) 0.068(6) 0.074(7) -0.041(6) 0.033(8) -0.039(7)
C43 0.125(10) 0.112(9) 0.070(6) -0.044(6) 0.018(6) -0.041(8)
C44 0.153(12) 0.091(8) 0.065(6) -0.041(6) 0.011(7) -0.025(8)
C45 0.224(18) 0.110(10) 0.100(9) -0.069(8) 0.061(11) -0.072(11)
C46 0.144(10) 0.050(5) 0.280(16) -0.033(8) 0.114(11) 0.003(6)
C47A 0.134(14) 0.064(11) 0.269(19) -0.052(11) 0.106(12) 0.000(7)
C48A 0.134(14) 0.064(11) 0.269(19) -0.052(11) 0.106(12) 0.000(7)
C49A 0.134(14) 0.064(11) 0.269(19) -0.052(11) 0.106(12) 0.000(7)
C47B 0.135(10) 0.063(7) 0.258(16) -0.008(9) 0.092(11) 0.028(8)
C48B 0.135(10) 0.063(7) 0.258(16) -0.008(9) 0.092(11) 0.028(8)
C49B 0.135(10) 0.063(7) 0.258(16) -0.008(9) 0.092(11) 0.028(8)
C50 0.072(5) 0.048(4) 0.056(4) -0.009(3) 0.006(4) -0.010(4)
C51 0.070(6) 0.063(6) 0.116(9) -0.001(6) 0.020(6) -0.012(5)
C52 0.062(5) 0.082(7) 0.114(9) -0.012(6) 0.014(6) 0.002(5)
C53 0.058(4) 0.055(4) 0.042(4) -0.004(3) -0.007(3) 0.008(3)
C54 0.182(16) 0.080(11) 0.139(12) 0.000 0.044(11) 0.000
C55 0.153(13) 0.157(18) 0.197(18) 0.000 0.000(12) 0.000
C56 0.181(14) 0.081(11) 0.206(19) 0.000 0.090(14) 0.000
C57 0.27(2) 0.155(19) 0.141(13) 0.000 0.015(13) 0.000
B1 0.037(5) 0.053(6) 0.039(5) 0.000 -0.002(4) 0.000
K1 0.0469(11) 0.0520(12) 0.0588(13) 0.000 0.0060(9) 0.000
N1 0.058(3) 0.025(2) 0.041(3) -0.004(2) -0.007(2) 0.003(2)
N2 0.054(3) 0.035(3) 0.046(3) -0.003(2) -0.004(3) 0.007(2)
N3 0.047(3) 0.051(3) 0.049(3) -0.018(3) 0.003(3) 0.001(3)
N4 0.052(3) 0.074(4) 0.033(3) -0.009(3) 0.002(2) -0.010(3)
O1 0.062(3) 0.038(2) 0.060(3) -0.015(2) 0.006(2) 0.001(2)
O2 0.059(3) 0.043(3) 0.041(2) -0.0053(19) 0.002(2) -0.001(2)
O3 0.150(12) 0.172(14) 0.213(16) 0.000 -0.003(11) 0.000
U1 0.04494(13) 0.03728(12) 0.03779(12) -0.00775(8) -0.00110(9) -0.00287(8)

loop_
_atom_type_symbol
_atom_type_description
_atom_type_scat_dispersion_real
_atom_type_scat_dispersion_imag
_atom_type_scat_source
C C 0.0181 0.0091 'International Tables Vol C Tables 4.2.6.8 and 6.1.1.4'
H H 0.0000 0.0000 'International Tables Vol C Tables 4.2.6.8 and 6.1.1.4'
N N 0.0311 0.0180 'International Tables Vol C Tables 4.2.6.8 and 6.1.1.4'
O O 0.0492 0.0322 'International Tables Vol C Tables 4.2.6.8 and 6.1.1.4'
U U -4.3638 13.4090 'International Tables Vol C Tables 4.2.6.8 and 6.1.1.4'
K K 0.3868 1.0657 'International Tables Vol C Tables 4.2.6.8 and 6.1.1.4'
B B 0.0090 0.0039 'International Tables Vol C Tables 4.2.6.8 and 6.1.1.4'

loop_
_geom_angle_atom_site_label_1
_geom_angle_atom_site_label_2
_geom_angle_atom_site_label_3
_geom_angle
_geom_angle_site_symmetry_1
_geom_angle_site_symmetry_3
N1 C1 C2 122.9(7) . .
N1 C1 H1 118.6 . .
C2 C1 H1 118.6 . .
C3 C2 N2 109.7(7) . .
C3 C2 C1 131.0(7) . .
N2 C2 C1 119.3(7) . .
C4 C3 C2 106.7(7) . .
C4 C3 H3 126.7 . .
C2 C3 H3 126.7 . .
C3 C4 C5 108.2(8) . .
C3 C4 K1 92.4(6) . .
C5 C4 K1 62.2(5) . .
C3 C4 H4 125.9 . .
C5 C4 H4 125.9 . .
K1 C4 H4 111.2 . .
N2 C5 C4 109.4(7) . .
N2 C5 C6 120.4(6) . .
C4 C5 C6 130.1(7) . .
N2 C5 K1 82.4(4) . .
C4 C5 K1 93.7(5) . .
C6 C5 K1 95.2(5) . .
C5 C6 C11 110.0(6) . .
C5 C6 C9 110.1(7) . .
C11 C6 C9 108.3(7) . .
C5 C6 C7 109.9(7) . .
C11 C6 C7 110.8(7) . .
C9 C6 C7 107.8(7) . .
C5 C6 K1 59.2(4) . .
C11 C6 K1 59.4(4) . .
C9 C6 K1 152.0(5) . .
C7 C6 K1 100.2(5) . .
C8 C7 C6 113.6(9) . .
C8 C7 H7A 108.8 . .
C6 C7 H7A 108.8 . .
C8 C7 H7B 108.8 . .
C6 C7 H7B 108.8 . .
H7A C7 H7B 107.7 . .
C7 C8 H8A 109.5 . .
C7 C8 H8B 109.5 . .
H8A C8 H8B 109.5 . .
C7 C8 H8C 109.5 . .
H8A C8 H8C 109.5 . .
H8B C8 H8C 109.5 . .
C10 C9 C6 112.2(11) . .
C10 C9 H9A 109.2 . .
C6 C9 H9A 109.2 . .
C10 C9 H9B 109.2 . .
C6 C9 H9B 109.2 . .
H9A C9 H9B 107.9 . .
C9 C10 H10A 109.5 . .
C9 C10 H10B 109.5 . .
H10A C10 H10B 109.5 . .
C9 C10 H10C 109.5 . .
H10A C10 H10C 109.5 . .
H10B C10 H10C 109.5 . .
N3 C11 C12 109.2(8) . .
N3 C11 C6 121.4(8) . .
C12 C11 C6 129.3(8) . .
N3 C11 K1 81.4(4) . .
C12 C11 K1 94.3(8) . .
C6 C11 K1 95.0(4) . .
C13 C12 C11 108.1(8) . .
C13 C12 K1 91.9(9) . .
C11 C12 K1 61.6(6) . .
C13 C12 H12 125.9 . .
C11 C12 H12 125.9 . .
K1 C12 H12 112.2 . .
C12 C13 C14 106.4(10) . .
C12 C13 H13 126.8 . .
C14 C13 H13 126.8 . .
N3 C14 C13 109.5(8) . .
N3 C14 C15 121.0(7) . .
C13 C14 C15 129.4(9) . .
N4 C15 C14 122.6(8) . .
N4 C15 H15 118.7 . .
C14 C15 H15 118.7 . .
C17 C16 N4 119.1(9) . .
C17 C16 C21 120.4(8) . .
N4 C16 C21 120.5(8) . .
C16 C17 C18 121.2(11) . .
C16 C17 H17 119.4 . .
C18 C17 H17 119.4 . .
C19 C18 C17 120.3(11) . .
C19 C18 H18 119.8 . .
C17 C18 H18 119.8 . .
C18 C19 C20 120.7(9) . .
C18 C19 H19 119.7 . .
C20 C19 H19 119.7 . .
C23 C20 C19 121.9(8) . .
C23 C20 C21 119.4(10) . .
C19 C20 C21 118.7(11) . .
C22 C21 C16 123.2(7) . .
C22 C21 C20 118.1(10) . .
C16 C21 C20 118.8(9) . .
C21 C22 C21 122.9(10) . 7_565
C21 C22 H22 118.6 . .
C21 C22 H22 118.6 7_565 .
C20 C23 C20 122.2(11) 7_565 .
C20 C23 H23 118.9 7_565 .
C20 C23 H23 118.9 . .
C26 C24 N1 119.3(6) . .
C26 C24 C29 120.1(7) . .
N1 C24 C29 120.5(6) . .
C27 C25 C26 120.9(7) . .
C27 C25 H25 119.6 . .
C26 C25 H25 119.6 . .
C24 C26 C25 121.5(8) . .
C24 C26 H26 119.2 . .
C25 C26 H26 119.2 . .
C25 C27 C28 120.6(8) . .
C25 C27 H27 119.7 . .
C28 C27 H27 119.7 . .
C31 C28 C27 122.5(7) . .
C31 C28 C29 118.5(7) . .
C27 C28 C29 119.0(7) . .
C30 C29 C24 122.9(6) . .
C30 C29 C28 119.3(6) . .
C24 C29 C28 117.8(6) . .
C29 C30 C29 121.3(8) 7_565 .
C29 C30 H30 119.3 7_565 .
C29 C30 H30 119.3 . .
C28 C31 C28 122.8(9) 7_565 .
C28 C31 H31 118.6 7_565 .
C28 C31 H31 118.6 . .
O1 C32 C33 121.6(8) . .
O1 C32 C37 118.2(10) . .
C33 C32 C37 120.2(9) . .
C34 C33 C32 117.9(11) . .
C34 C33 C38 119.5(10) . .
C32 C33 C38 122.5(7) . .
C35 C34 C33 123.7(14) . .
C35 C34 H34 118.1 . .
C33 C34 H34 118.1 . .
C36 C35 C34 116.7(10) . .
C36 C35 C46 119.4(14) . .
C34 C35 C46 123.9(15) . .
C35 C36 C37 125.0(13) . .
C35 C36 H36 117.5 . .
C37 C36 H36 117.5 . .
C36 C37 C32 114.9(13) . .
C36 C37 C42 120.9(11) . .
C32 C37 C42 124.2(9) . .
C40 C38 C41 110.3(7) . .
C40 C38 C33 109.2(8) . .
C41 C38 C33 112.3(8) . .
C40 C38 C39 105.6(8) . .
C41 C38 C39 105.6(8) . .
C33 C38 C39 113.4(8) . .
C38 C39 H39A 109.5 . .
C38 C39 H39B 109.5 . .
H39A C39 H39B 109.5 . .
C38 C39 H39C 109.5 . .
H39A C39 H39C 109.5 . .
H39B C39 H39C 109.5 . .
C38 C40 H40A 109.5 . .
C38 C40 H40B 109.5 . .
H40A C40 H40B 109.5 . .
C38 C40 H40C 109.5 . .
H40A C40 H40C 109.5 . .
H40B C40 H40C 109.5 . .
C38 C41 H41A 109.5 . .
C38 C41 H41B 109.5 . .
H41A C41 H41B 109.5 . .
C38 C41 H41C 109.5 . .
H41A C41 H41C 109.5 . .
H41B C41 H41C 109.5 . .
C37 C42 C43 109.2(10) . .
C37 C42 C44 110.9(10) . .
C43 C42 C44 111.6(12) . .
C37 C42 C45 113.2(12) . .
C43 C42 C45 106.7(10) . .
C44 C42 C45 105.1(10) . .
C42 C43 H43A 109.5 . .
C42 C43 H43B 109.5 . .
H43A C43 H43B 109.5 . .
C42 C43 H43C 109.5 . .
H43A C43 H43C 109.5 . .
H43B C43 H43C 109.5 . .
C42 C44 H44A 109.5 . .
C42 C44 H44B 109.5 . .
H44A C44 H44B 109.5 . .
C42 C44 H44C 109.5 . .
H44A C44 H44C 109.5 . .
H44B C44 H44C 109.5 . .
C42 C45 H45A 109.5 . .
C42 C45 H45B 109.5 . .
H45A C45 H45B 109.5 . .
C42 C45 H45C 109.5 . .
H45A C45 H45C 109.5 . .
H45B C45 H45C 109.5 . .
C49A C46 C47B 112.5(16) . .
C49A C46 C35 121.9(15) . .
C47B C46 C35 124.5(14) . .
C49A C46 C48A 111.0(16) . .
C47B C46 C48A 37.0(12) . .
C35 C46 C48A 107.7(13) . .
C49A C46 C48B 50.6(14) . .
C47B C46 C48B 114.1(13) . .
C35 C46 C48B 108.2(11) . .
C48A C46 C48B 143.8(14) . .
C49A C46 C47A 110.6(15) . .
C47B C46 C47A 61.8(15) . .
C35 C46 C47A 105.3(12) . .
C48A C46 C47A 97.3(15) . .
C48B C46 C47A 69.0(15) . .
C49A C46 C49B 44.6(15) . .
C47B C46 C49B 103.7(13) . .
C35 C46 C49B 106.8(10) . .
C48A C46 C49B 79.0(15) . .
C48B C46 C49B 94.7(14) . .
C47A C46 C49B 147.2(13) . .
C46 C47A H47A 109.5 . .
C46 C47A H47B 109.5 . .
H47A C47A H47B 109.5 . .
C46 C47A H47C 109.5 . .
H47A C47A H47C 109.5 . .
H47B C47A H47C 109.5 . .
C46 C48A H48A 109.5 . .
C46 C48A H48B 109.5 . .
H48A C48A H48B 109.5 . .
C46 C48A H48C 109.5 . .
H48A C48A H48C 109.5 . .
H48B C48A H48C 109.5 . .
C46 C49A H49A 109.5 . .
C46 C49A H49B 109.5 . .
H49A C49A H49B 109.5 . .
C46 C49A H49C 109.5 . .
H49A C49A H49C 109.5 . .
H49B C49A H49C 109.5 . .
C46 C47B H47D 109.5 . .
C46 C47B H47E 109.5 . .
H47D C47B H47E 109.5 . .
C46 C47B H47F 109.5 . .
H47D C47B H47F 109.5 . .
H47E C47B H47F 109.5 . .
C46 C48B H48D 109.5 . .
C46 C48B H48E 109.5 . .
H48D C48B H48E 109.5 . .
C46 C48B H48F 109.5 . .
H48D C48B H48F 109.5 . .
H48E C48B H48F 109.5 . .
C46 C49B H49D 109.5 . .
C46 C49B H49E 109.5 . .
H49D C49B H49E 109.5 . .
C46 C49B H49F 109.5 . .
H49D C49B H49F 109.5 . .
H49E C49B H49F 109.5 . .
O2 C50 C51 106.6(7) . .
O2 C50 H50A 110.4 . .
C51 C50 H50A 110.4 . .
O2 C50 H50B 110.4 . .
C51 C50 H50B 110.4 . .
H50A C50 H50B 108.6 . .
C52 C51 C50 106.4(8) . .
C52 C51 H51A 110.5 . .
C50 C51 H51A 110.5 . .
C52 C51 H51B 110.5 . .
C50 C51 H51B 110.5 . .
H51A C51 H51B 108.6 . .
C51 C52 C53 104.8(8) . .
C51 C52 H52A 110.8 . .
C53 C52 H52A 110.8 . .
C51 C52 H52B 110.8 . .
C53 C52 H52B 110.8 . .
H52A C52 H52B 108.9 . .
O2 C53 C52 105.2(6) . .
O2 C53 H53A 110.7 . .
C52 C53 H53A 110.7 . .
O2 C53 H53B 110.7 . .
C52 C53 H53B 110.7 . .
H53A C53 H53B 108.8 . .
C55 C54 O3 105.6(19) . .
C55 C54 H54A 110.6 . .
O3 C54 H54A 110.6 . .
C55 C54 H54B 110.6 . .
O3 C54 H54B 110.6 . .
H54A C54 H54B 108.7 . .
C56 C55 C54 110(2) . .
C56 C55 H55A 109.6 . .
C54 C55 H55A 109.6 . .
C56 C55 H55B 109.6 . .
C54 C55 H55B 109.6 . .
H55A C55 H55B 108.1 . .
C55 C56 C57 112(2) . .
C55 C56 H56A 109.2 . .
C57 C56 H56A 109.2 . .
C55 C56 H56B 109.2 . .
C57 C56 H56B 109.2 . .
H56A C56 H56B 107.9 . .
C56 C57 O3 106(2) . .
C56 C57 H57A 110.5 . .
O3 C57 H57A 110.5 . .
C56 C57 H57B 110.5 . .
O3 C57 H57B 110.5 . .
H57A C57 H57B 108.7 . .
C5 K1 C5 124.1(3) 7_565 .
C5 K1 C11 48.8(2) 7_565 7_565
C5 K1 C11 155.2(2) . 7_565
C5 K1 C11 155.2(2) 7_565 .
C5 K1 C11 48.8(2) . .
C11 K1 C11 124.9(4) 7_565 .
C5 K1 B1 102.60(18) 7_565 .
C5 K1 B1 102.60(18) . .
C11 K1 B1 102.21(18) 7_565 .
C11 K1 B1 102.21(18) . .
C5 K1 N3 58.05(18) 7_565 7_565
C5 K1 N3 177.8(2) . 7_565
C11 K1 N3 25.55(17) 7_565 7_565
C11 K1 N3 129.2(2) . 7_565
B1 K1 N3 76.77(14) . 7_565
C5 K1 N3 177.8(2) 7_565 .
C5 K1 N3 58.05(18) . .
C11 K1 N3 129.2(2) 7_565 .
C11 K1 N3 25.55(17) . .
B1 K1 N3 76.77(14) . .
N3 K1 N3 119.8(2) 7_565 .
C5 K1 N2 25.62(18) 7_565 7_565
C5 K1 N2 128.8(2) . 7_565
C11 K1 N2 57.7(2) 7_565 7_565
C11 K1 N2 177.3(2) . 7_565
B1 K1 N2 77.09(15) . 7_565
N3 K1 N2 53.26(16) 7_565 7_565
N3 K1 N2 153.86(17) . 7_565
C5 K1 N2 128.8(2) 7_565 .
C5 K1 N2 25.62(18) . .
C11 K1 N2 177.3(2) 7_565 .
C11 K1 N2 57.7(2) . .
B1 K1 N2 77.09(15) . .
N3 K1 N2 153.86(17) 7_565 .
N3 K1 N2 53.26(16) . .
N2 K1 N2 119.7(2) 7_565 .
C5 K1 C4 24.07(19) 7_565 7_565
C5 K1 C4 100.0(2) . 7_565
C11 K1 C4 70.4(2) 7_565 7_565
C11 K1 C4 139.1(2) . 7_565
B1 K1 C4 111.3(2) . 7_565
N3 K1 C4 82.12(18) 7_565 7_565
N3 K1 C4 158.09(19) . 7_565
N2 K1 C4 40.05(19) 7_565 7_565
N2 K1 C4 107.39(19) . 7_565
C5 K1 C4 100.0(2) 7_565 .
C5 K1 C4 24.07(19) . .
C11 K1 C4 139.1(2) 7_565 .
C11 K1 C4 70.4(2) . .
B1 K1 C4 111.3(2) . .
N3 K1 C4 158.09(19) 7_565 .
N3 K1 C4 82.12(18) . .
N2 K1 C4 107.39(19) 7_565 .
N2 K1 C4 40.05(19) . .
C4 K1 C4 76.0(3) 7_565 .
C5 K1 C12 70.3(3) 7_565 7_565
C5 K1 C12 139.5(3) . 7_565
C11 K1 C12 24.1(3) 7_565 7_565
C11 K1 C12 100.9(3) . 7_565
B1 K1 C12 110.9(2) . 7_565
N3 K1 C12 39.9(2) 7_565 7_565
N3 K1 C12 107.9(3) . 7_565
N2 K1 C12 81.8(3) 7_565 7_565
N2 K1 C12 158.6(3) . 7_565
C4 K1 C12 88.6(3) 7_565 7_565
C4 K1 C12 137.7(3) . 7_565
C1 N1 C24 119.4(6) . .
C1 N1 U1 114.4(5) . .
C24 N1 U1 125.8(4) . .
C5 N2 C2 106.0(6) . .
C5 N2 U1 136.8(5) . .
C2 N2 U1 116.8(5) . .
C5 N2 K1 72.0(4) . .
C2 N2 K1 96.5(4) . .
U1 N2 K1 97.22(18) . .
C11 N3 C14 106.7(7) . .
C11 N3 U1 137.0(5) . .
C14 N3 U1 116.1(5) . .
C11 N3 K1 73.0(4) . .
C14 N3 K1 96.4(5) . .
U1 N3 K1 98.14(18) . .
C15 N4 C16 117.0(7) . .
C15 N4 U1 113.1(5) . .
C16 N4 U1 129.8(4) . .
C32 O1 U1 154.0(5) . .
C50 O2 C53 108.2(6) . .
C50 O2 U1 122.3(4) . .
C53 O2 U1 129.4(4) . .
C57 O3 C54 106.1(18) . .
O1 U1 N3 100.60(19) . .
O1 U1 N2 99.89(18) . .
N3 U1 N2 68.00(19) . .
O1 U1 O2 91.47(17) . .
N3 U1 O2 142.86(18) . .
N2 U1 O2 144.34(17) . .
O1 U1 N1 106.88(17) . .
N3 U1 N1 129.15(18) . .
N2 U1 N1 65.72(18) . .
O2 U1 N1 78.65(16) . .
O1 U1 N4 107.3(2) . .
N3 U1 N4 66.44(19) . .
N2 U1 N4 130.11(19) . .
O2 U1 N4 76.45(16) . .
N1 U1 N4 137.77(18) . .
O1 U1 K1 136.51(13) . .
N3 U1 K1 46.40(13) . .
N2 U1 K1 46.92(13) . .
O2 U1 K1 132.01(10) . .
N1 U1 K1 85.78(12) . .
N4 U1 K1 86.17(14) . .

loop_
_geom_bond_atom_site_label_1
_geom_bond_atom_site_label_2
_geom_bond_distance
_geom_bond_site_symmetry_2
C1 N1 1.295(9) .
C1 C2 1.404(11) .
C1 H1 0.9500 .
C2 C3 1.386(11) .
C2 N2 1.391(9) .
C3 C4 1.372(13) .
C3 H3 0.9500 .
C4 C5 1.386(11) .
C4 K1 3.392(10) .
C4 H4 0.9500 .
C5 N2 1.367(9) .
C5 C6 1.517(11) .
C5 K1 3.007(7) .
C6 C11 1.517(12) .
C6 C9 1.550(11) .
C6 C7 1.555(11) .
C6 K1 3.488(7) .
C7 C8 1.522(17) .
C7 H7A 0.9900 .
C7 H7B 0.9900 .
C8 H8A 0.9800 .
C8 H8B 0.9800 .
C8 H8C 0.9800 .
C9 C10 1.539(19) .
C9 H9A 0.9900 .
C9 H9B 0.9900 .
C10 H10A 0.9800 .
C10 H10B 0.9800 .
C10 H10C 0.9800 .
C11 N3 1.358(9) .
C11 C12 1.397(14) .
C11 K1 3.012(8) .
C12 C13 1.370(15) .
C12 K1 3.414(13) .
C12 H12 0.9500 .
C13 C14 1.397(12) .
C13 H13 0.9500 .
C14 N3 1.383(11) .
C14 C15 1.417(12) .
C15 N4 1.288(10) .
C15 H15 0.9500 .
C16 C17 1.357(12) .
C16 N4 1.434(9) .
C16 C21 1.437(13) .
C17 C18 1.410(13) .
C17 H17 0.9500 .
C18 C19 1.385(18) .
C18 H18 0.9500 .
C19 C20 1.415(16) .
C19 H19 0.9500 .
C20 C23 1.395(12) .
C20 C21 1.440(10) .
C21 C22 1.405(10) .
C22 C21 1.405(10) 7_565
C22 H22 0.9500 .
C23 C20 1.395(12) 7_565
C23 H23 0.9500 .
C24 C26 1.354(10) .
C24 N1 1.428(9) .
C24 C29 1.440(9) .
C25 C27 1.344(13) .
C25 C26 1.415(13) .
C25 H25 0.9500 .
C26 H26 0.9500 .
C27 C28 1.428(10) .
C27 H27 0.9500 .
C28 C31 1.390(9) .
C28 C29 1.449(9) .
C29 C30 1.399(7) .
C30 C29 1.399(7) 7_565
C30 H30 0.9500 .
C31 C28 1.390(9) 7_565
C31 H31 0.9500 .
C32 O1 1.391(9) .
C32 C33 1.409(15) .
C32 C37 1.432(14) .
C33 C34 1.396(12) .
C33 C38 1.534(14) .
C34 C35 1.37(2) .
C34 H34 0.9500 .
C35 C36 1.36(2) .
C35 C46 1.514(12) .
C36 C37 1.428(17) .
C36 H36 0.9500 .
C37 C42 1.515(19) .
C38 C40 1.513(12) .
C38 C41 1.531(11) .
C38 C39 1.544(13) .
C39 H39A 0.9800 .
C39 H39B 0.9800 .
C39 H39C 0.9800 .
C40 H40A 0.9800 .
C40 H40B 0.9800 .
C40 H40C 0.9800 .
C41 H41A 0.9800 .
C41 H41B 0.9800 .
C41 H41C 0.9800 .
C42 C43 1.525(16) .
C42 C44 1.545(17) .
C42 C45 1.555(13) .
C43 H43A 0.9800 .
C43 H43B 0.9800 .
C43 H43C 0.9800 .
C44 H44A 0.9800 .
C44 H44B 0.9800 .
C44 H44C 0.9800 .
C45 H45A 0.9800 .
C45 H45B 0.9800 .
C45 H45C 0.9800 .
C46 C49A 1.400(16) .
C46 C47B 1.418(15) .
C46 C48A 1.560(16) .
C46 C48B 1.582(15) .
C46 C47A 1.609(16) .
C46 C49B 1.614(16) .
C47A H47A 0.9800 .
C47A H47B 0.9800 .
C47A H47C 0.9800 .
C48A H48A 0.9800 .
C48A H48B 0.9800 .
C48A H48C 0.9800 .
C49A H49A 0.9800 .
C49A H49B 0.9800 .
C49A H49C 0.9800 .
C47B H47D 0.9800 .
C47B H47E 0.9800 .
C47B H47F 0.9800 .
C48B H48D 0.9800 .
C48B H48E 0.9800 .
C48B H48F 0.9800 .
C49B H49D 0.9800 .
C49B H49E 0.9800 .
C49B H49F 0.9800 .
C50 O2 1.461(9) .
C50 C51 1.484(12) .
C50 H50A 0.9900 .
C50 H50B 0.9900 .
C51 C52 1.448(14) .
C51 H51A 0.9900 .
C51 H51B 0.9900 .
C52 C53 1.515(12) .
C52 H52A 0.9900 .
C52 H52B 0.9900 .
C53 O2 1.467(8) .
C53 H53A 0.9900 .
C53 H53B 0.9900 .
C54 C55 1.429(17) .
C54 O3 1.502(17) .
C54 H54A 0.9900 .
C54 H54B 0.9900 .
C55 C56 1.373(17) .
C55 H55A 0.9900 .
C55 H55B 0.9900 .
C56 C57 1.406(18) .
C56 H56A 0.9900 .
C56 H56B 0.9900 .
C57 O3 1.496(17) .
C57 H57A 0.9900 .
C57 H57B 0.9900 .
B1 K1 3.036(11) .
K1 C5 3.007(7) 7_565
K1 C11 3.012(8) 7_565
K1 N3 3.114(6) 7_565
K1 N3 3.114(6) .
K1 N2 3.134(6) 7_565
K1 N2 3.134(6) .
K1 C4 3.392(10) 7_565
K1 C12 3.414(13) 7_565
N1 U1 2.628(5) .
N2 U1 2.513(6) .
N3 U1 2.494(6) .
N4 U1 2.655(6) .
O1 U1 2.231(5) .
O2 U1 2.554(5) .

loop_
_geom_torsion_atom_site_label_1
_geom_torsion_atom_site_label_2
_geom_torsion_atom_site_label_3
_geom_torsion_atom_site_label_4
_geom_torsion
_geom_torsion_site_symmetry_1
_geom_torsion_site_symmetry_4
N1 C1 C2 C3 -178.8(8) . .
N1 C1 C2 N2 0.6(11) . .
N2 C2 C3 C4 -1.2(11) . .
C1 C2 C3 C4 178.3(8) . .
C2 C3 C4 C5 0.9(11) . .
C2 C3 C4 K1 62.4(7) . .
C3 C4 C5 N2 -0.3(11) . .
K1 C4 C5 N2 -83.2(5) . .
C3 C4 C5 C6 -177.1(8) . .
K1 C4 C5 C6 99.9(9) . .
C3 C4 C5 K1 83.0(8) . .
N2 C5 C6 C11 52.2(9) . .
C4 C5 C6 C11 -131.2(9) . .
K1 C5 C6 C11 -31.9(6) . .
N2 C5 C6 C9 -67.0(9) . .
C4 C5 C6 C9 109.5(10) . .
K1 C5 C6 C9 -151.2(6) . .
N2 C5 C6 C7 174.4(7) . .
C4 C5 C6 C7 -9.0(12) . .
K1 C5 C6 C7 90.2(6) . .
N2 C5 C6 K1 84.2(6) . .
C4 C5 C6 K1 -99.3(9) . .
C5 C6 C7 C8 -58.0(13) . .
C11 C6 C7 C8 63.7(12) . .
C9 C6 C7 C8 -178.0(11) . .
K1 C6 C7 C8 2.7(12) . .
C5 C6 C9 C10 -62.2(12) . .
C11 C6 C9 C10 177.5(10) . .
C7 C6 C9 C10 57.6(13) . .
K1 C6 C9 C10 -123.8(14) . .
C5 C6 C11 N3 -51.1(10) . .
C9 C6 C11 N3 69.3(9) . .
C7 C6 C11 N3 -172.8(7) . .
K1 C6 C11 N3 -83.0(7) . .
C5 C6 C11 C12 131.6(11) . .
C9 C6 C11 C12 -108.1(12) . .
C7 C6 C11 C12 9.9(14) . .
K1 C6 C11 C12 99.7(12) . .
C5 C6 C11 K1 31.9(6) . .
C9 C6 C11 K1 152.2(5) . .
C7 C6 C11 K1 -89.8(6) . .
N3 C11 C12 C13 0.3(16) . .
C6 C11 C12 C13 177.9(11) . .
K1 C11 C12 C13 -82.1(13) . .
N3 C11 C12 K1 82.4(6) . .
C6 C11 C12 K1 -100.0(10) . .
C11 C12 C13 C14 -0.7(18) . .
K1 C12 C13 C14 -61.3(12) . .
C12 C13 C14 N3 0.8(17) . .
C12 C13 C14 C15 -175.8(12) . .
N3 C14 C15 N4 -0.3(15) . .
C13 C14 C15 N4 175.9(13) . .
N4 C16 C17 C18 -178.3(7) . .
C21 C16 C17 C18 1.4(11) . .
C16 C17 C18 C19 -0.1(13) . .
C17 C18 C19 C20 -1.3(14) . .
C18 C19 C20 C23 -179.6(10) . .
C18 C19 C20 C21 1.3(13) . .
C17 C16 C21 C22 178.1(8) . .
N4 C16 C21 C22 -2.1(11) . .
C17 C16 C21 C20 -1.3(10) . .
N4 C16 C21 C20 178.4(6) . .
C23 C20 C21 C22 1.4(12) . .
C19 C20 C21 C22 -179.5(8) . .
C23 C20 C21 C16 -179.2(8) . .
C19 C20 C21 C16 0.0(11) . .
C16 C21 C22 C21 178.8(6) . 7_565
C20 C21 C22 C21 -1.7(14) . 7_565
C19 C20 C23 C20 179.8(8) . 7_565
C21 C20 C23 C20 -1.1(17) . 7_565
N1 C24 C26 C25 -173.9(7) . .
C29 C24 C26 C25 1.7(11) . .
C27 C25 C26 C24 0.8(12) . .
C26 C25 C27 C28 -1.4(12) . .
C25 C27 C28 C31 -178.1(8) . .
C25 C27 C28 C29 -0.4(10) . .
C26 C24 C29 C30 178.9(7) . .
N1 C24 C29 C30 -5.6(10) . .
C26 C24 C29 C28 -3.5(9) . .
N1 C24 C29 C28 172.1(6) . .
C31 C28 C29 C30 -1.7(10) . .
C27 C28 C29 C30 -179.5(6) . .
C31 C28 C29 C24 -179.4(6) . .
C27 C28 C29 C24 2.8(9) . .
C24 C29 C30 C29 -179.0(5) . 7_565
C28 C29 C30 C29 3.5(12) . 7_565
C27 C28 C31 C28 177.7(6) . 7_565
C29 C28 C31 C28 0.0(13) . 7_565
O1 C32 C33 C34 -167.2(8) . .
C37 C32 C33 C34 13.9(13) . .
O1 C32 C33 C38 14.5(12) . .
C37 C32 C33 C38 -164.3(8) . .
C32 C33 C34 C35 -5.4(15) . .
C38 C33 C34 C35 172.9(10) . .
C33 C34 C35 C36 -2.4(17) . .
C33 C34 C35 C46 177.2(10) . .
C34 C35 C36 C37 2(2) . .
C46 C35 C36 C37 -177.7(10) . .
C35 C36 C37 C32 6.2(17) . .
C35 C36 C37 C42 -171.4(12) . .
O1 C32 C37 C36 167.1(8) . .
C33 C32 C37 C36 -14.0(13) . .
O1 C32 C37 C42 -15.4(14) . .
C33 C32 C37 C42 163.5(9) . .
C34 C33 C38 C40 -124.0(8) . .
C32 C33 C38 C40 54.3(10) . .
C34 C33 C38 C41 113.3(9) . .
C32 C33 C38 C41 -68.5(11) . .
C34 C33 C38 C39 -6.4(12) . .
C32 C33 C38 C39 171.8(8) . .
C36 C37 C42 C43 124.5(10) . .
C32 C37 C42 C43 -52.8(13) . .
C36 C37 C42 C44 -112.1(11) . .
C32 C37 C42 C44 70.6(13) . .
C36 C37 C42 C45 5.8(15) . .
C32 C37 C42 C45 -171.5(9) . .
C36 C35 C46 C49A 178.6(19) . .
C34 C35 C46 C49A -1(2) . .
C36 C35 C46 C47B 11(2) . .
C34 C35 C46 C47B -168.2(16) . .
C36 C35 C46 C48A 48.5(19) . .
C34 C35 C46 C48A -131.1(17) . .
C36 C35 C46 C48B -127.0(17) . .
C34 C35 C46 C48B 53.4(18) . .
C36 C35 C46 C47A -54.5(19) . .
C34 C35 C46 C47A 125.8(17) . .
C36 C35 C46 C49B 132.0(15) . .
C34 C35 C46 C49B -47.6(17) . .
O2 C50 C51 C52 21.7(12) . .
C50 C51 C52 C53 -29.7(12) . .
C51 C52 C53 O2 26.7(11) . .
O3 C54 C55 C56 0.000(1) . .
C54 C55 C56 C57 0.000(1) . .
C55 C56 C57 O3 0.000(1) . .
N2 C5 K1 C5 109.6(4) . 7_565
C4 C5 K1 C5 0.5(8) . 7_565
C6 C5 K1 C5 -130.3(4) . 7_565
N2 C5 K1 C11 174.0(5) . 7_565
C4 C5 K1 C11 64.9(8) . 7_565
C6 C5 K1 C11 -65.9(7) . 7_565
N2 C5 K1 C11 -100.6(5) . .
C4 C5 K1 C11 150.3(6) . .
C6 C5 K1 C11 19.4(4) . .
N2 C5 K1 B1 -5.3(5) . .
C4 C5 K1 B1 -114.4(6) . .
C6 C5 K1 B1 114.7(4) . .
N2 C5 K1 N3 -78(6) . 7_565
C4 C5 K1 N3 172(5) . 7_565
C6 C5 K1 N3 42(6) . 7_565
N2 C5 K1 N3 -70.7(4) . .
C4 C5 K1 N3 -179.9(6) . .
C6 C5 K1 N3 49.3(4) . .
N2 C5 K1 N2 78.1(4) . 7_565
C4 C5 K1 N2 -31.0(6) . 7_565
C6 C5 K1 N2 -161.8(4) . 7_565
C4 C5 K1 N2 -109.1(7) . .
C6 C5 K1 N2 120.0(6) . .
N2 C5 K1 C4 109.4(4) . 7_565
C4 C5 K1 C4 0.3(4) . 7_565
C6 C5 K1 C4 -130.5(4) . 7_565
N2 C5 K1 C4 109.1(7) . .
C6 C5 K1 C4 -130.8(8) . .
N2 C5 K1 C12 -150.9(5) . 7_565
C4 C5 K1 C12 100.0(6) . 7_565
C6 C5 K1 C12 -30.8(6) . 7_565
N3 C11 K1 C5 -175.2(5) . 7_565
C12 C11 K1 C5 -66.4(8) . 7_565
C6 C11 K1 C5 63.8(8) . 7_565
N3 C11 K1 C5 101.6(5) . .
C12 C11 K1 C5 -149.6(6) . .
C6 C11 K1 C5 -19.4(4) . .
N3 C11 K1 C11 -109.1(5) . 7_565
C12 C11 K1 C11 -0.2(7) . 7_565
C6 C11 K1 C11 129.9(4) . 7_565
N3 C11 K1 B1 5.5(5) . .
C12 C11 K1 B1 114.3(6) . .
C6 C11 K1 B1 -115.6(5) . .
N3 C11 K1 N3 -77.3(5) . 7_565
C12 C11 K1 N3 31.5(6) . 7_565
C6 C11 K1 N3 161.6(4) . 7_565
C12 C11 K1 N3 108.8(8) . .
C6 C11 K1 N3 -121.1(8) . .
N3 C11 K1 N2 80(4) . 7_565
C12 C11 K1 N2 -171(4) . 7_565
C6 C11 K1 N2 -41(4) . 7_565
N3 C11 K1 N2 71.4(5) . .
C12 C11 K1 N2 -179.7(6) . .
C6 C11 K1 N2 -49.6(4) . .
N3 C11 K1 C4 150.5(4) . 7_565
C12 C11 K1 C4 -100.7(6) . 7_565
C6 C11 K1 C4 29.4(6) . 7_565
N3 C11 K1 C4 114.0(5) . .
C12 C11 K1 C4 -137.2(6) . .
C6 C11 K1 C4 -7.0(4) . .
N3 C11 K1 C12 -109.0(5) . 7_565
C12 C11 K1 C12 -0.1(4) . 7_565
C6 C11 K1 C12 130.0(5) . 7_565
C3 C4 K1 C5 71.1(6) . 7_565
C5 C4 K1 C5 -179.6(6) . 7_565
C3 C4 K1 C5 -109.3(8) . .
C3 C4 K1 C11 106.2(6) . 7_565
C5 C4 K1 C11 -144.5(5) . 7_565
C3 C4 K1 C11 -132.7(6) . .
C5 C4 K1 C11 -23.3(5) . .
C3 C4 K1 B1 -36.8(6) . .
C5 C4 K1 B1 72.5(6) . .
C3 C4 K1 N3 71.4(8) . 7_565
C5 C4 K1 N3 -179.2(5) . 7_565
C3 C4 K1 N3 -109.2(6) . .
C5 C4 K1 N3 0.1(5) . .
C3 C4 K1 N2 45.8(6) . 7_565
C5 C4 K1 N2 155.1(5) . 7_565
C3 C4 K1 N2 -69.9(6) . .
C5 C4 K1 N2 39.4(5) . .
C3 C4 K1 C4 71.0(6) . 7_565
C5 C4 K1 C4 -179.7(4) . 7_565
C3 C4 K1 C12 142.7(6) . 7_565
C5 C4 K1 C12 -107.9(6) . 7_565
C2 C1 N1 C24 178.9(6) . .
C2 C1 N1 U1 -7.3(8) . .
C26 C24 N1 C1 -116.3(8) . .
C29 C24 N1 C1 68.1(8) . .
C26 C24 N1 U1 70.7(8) . .
C29 C24 N1 U1 -104.9(6) . .
C4 C5 N2 C2 -0.5(9) . .
C6 C5 N2 C2 176.7(7) . .
K1 C5 N2 C2 -91.7(5) . .
C4 C5 N2 U1 172.5(6) . .
C6 C5 N2 U1 -10.4(11) . .
K1 C5 N2 U1 81.2(6) . .
C4 C5 N2 K1 91.3(6) . .
C6 C5 N2 K1 -91.5(7) . .
C3 C2 N2 C5 1.0(9) . .
C1 C2 N2 C5 -178.5(6) . .
C3 C2 N2 U1 -173.5(6) . .
C1 C2 N2 U1 6.9(8) . .
C3 C2 N2 K1 -72.1(7) . .
C1 C2 N2 K1 108.4(6) . .
C5 K1 N2 C5 -89.4(5) 7_565 .
C11 K1 N2 C5 -110(4) 7_565 .
C11 K1 N2 C5 61.0(4) . .
B1 K1 N2 C5 174.7(5) . .
N3 K1 N2 C5 175.1(5) 7_565 .
N3 K1 N2 C5 91.7(4) . .
N2 K1 N2 C5 -118.5(4) 7_565 .
C4 K1 N2 C5 -76.7(4) 7_565 .
C4 K1 N2 C5 -36.8(4) . .
C12 K1 N2 C5 59.9(7) 7_565 .
C5 K1 N2 C2 15.4(5) 7_565 .
C5 K1 N2 C2 104.8(6) . .
C11 K1 N2 C2 -5(4) 7_565 .
C11 K1 N2 C2 165.8(5) . .
B1 K1 N2 C2 -80.5(5) . .
N3 K1 N2 C2 -80.1(6) 7_565 .
N3 K1 N2 C2 -163.5(5) . .
N2 K1 N2 C2 -13.8(6) 7_565 .
C4 K1 N2 C2 28.1(5) 7_565 .
C4 K1 N2 C2 68.0(5) . .
C12 K1 N2 C2 164.7(6) 7_565 .
C5 K1 N2 U1 133.5(2) 7_565 .
C5 K1 N2 U1 -137.1(5) . .
C11 K1 N2 U1 113(4) 7_565 .
C11 K1 N2 U1 -76.1(2) . .
B1 K1 N2 U1 37.6(2) . .
N3 K1 N2 U1 38.1(5) 7_565 .
N3 K1 N2 U1 -45.38(17) . .
N2 K1 N2 U1 104.4(2) 7_565 .
C4 K1 N2 U1 146.3(2) 7_565 .
C4 K1 N2 U1 -173.8(4) . .
C12 K1 N2 U1 -77.1(6) 7_565 .
C12 C11 N3 C14 0.1(11) . .
C6 C11 N3 C14 -177.7(7) . .
K1 C11 N3 C14 91.7(6) . .
C12 C11 N3 U1 -175.3(8) . .
C6 C11 N3 U1 6.9(12) . .
K1 C11 N3 U1 -83.7(6) . .
C12 C11 N3 K1 -91.6(9) . .
C6 C11 N3 K1 90.6(7) . .
C13 C14 N3 C11 -0.6(12) . .
C15 C14 N3 C11 176.4(9) . .
C13 C14 N3 U1 176.0(9) . .
C15 C14 N3 U1 -7.1(12) . .
C13 C14 N3 K1 73.6(10) . .
C15 C14 N3 K1 -109.4(9) . .
C5 K1 N3 C11 112(5) 7_565 .
C5 K1 N3 C11 -60.2(5) . .
C11 K1 N3 C11 90.4(6) 7_565 .
B1 K1 N3 C11 -174.5(5) . .
N3 K1 N3 C11 119.4(5) 7_565 .
N2 K1 N3 C11 -174.0(5) 7_565 .
N2 K1 N3 C11 -90.9(5) . .
C4 K1 N3 C11 -59.8(8) 7_565 .
C4 K1 N3 C11 -60.3(5) . .
C12 K1 N3 C11 77.5(5) 7_565 .
C5 K1 N3 C14 6(6) 7_565 .
C5 K1 N3 C14 -165.8(5) . .
C11 K1 N3 C14 -15.2(5) 7_565 .
C11 K1 N3 C14 -105.6(7) . .
B1 K1 N3 C14 79.9(5) . .
N3 K1 N3 C14 13.9(6) 7_565 .
N2 K1 N3 C14 80.4(6) 7_565 .
N2 K1 N3 C14 163.6(5) . .
C4 K1 N3 C14 -165.4(6) 7_565 .
C4 K1 N3 C14 -165.9(5) . .
C12 K1 N3 C14 -28.1(5) 7_565 .
C5 K1 N3 U1 -111(5) 7_565 .
C5 K1 N3 U1 76.6(2) . .
C11 K1 N3 U1 -132.8(2) 7_565 .
C11 K1 N3 U1 136.8(6) . .
B1 K1 N3 U1 -37.7(2) . .
N3 K1 N3 U1 -103.8(2) 7_565 .
N2 K1 N3 U1 -37.2(5) 7_565 .
N2 K1 N3 U1 45.95(18) . .
C4 K1 N3 U1 77.0(6) 7_565 .
C4 K1 N3 U1 76.5(2) . .
C12 K1 N3 U1 -145.7(2) 7_565 .
C14 C15 N4 C16 -177.3(9) . .
C14 C15 N4 U1 6.9(12) . .
C17 C16 N4 C15 114.4(9) . .
C21 C16 N4 C15 -65.3(10) . .
C17 C16 N4 U1 -70.6(9) . .
C21 C16 N4 U1 109.7(7) . .
C33 C32 O1 U1 89.2(14) . .
C37 C32 O1 U1 -91.8(14) . .
C51 C50 O2 C53 -4.5(9) . .
C51 C50 O2 U1 176.1(6) . .
C52 C53 O2 C50 -13.5(9) . .
C52 C53 O2 U1 165.9(6) . .
C56 C57 O3 C54 0.000(1) . .
C55 C54 O3 C57 0.000(1) . .
C32 O1 U1 N3 36.0(13) . .
C32 O1 U1 N2 -33.2(13) . .
C32 O1 U1 O2 -179.3(13) . .
C32 O1 U1 N1 -100.7(13) . .
C32 O1 U1 N4 104.5(13) . .
C32 O1 U1 K1 1.3(14) . .
C11 N3 U1 O1 -73.4(7) . .
C14 N3 U1 O1 111.5(6) . .
K1 N3 U1 O1 -147.24(18) . .
C11 N3 U1 N2 23.1(7) . .
C14 N3 U1 N2 -152.1(6) . .
K1 N3 U1 N2 -50.76(17) . .
C11 N3 U1 O2 179.7(6) . .
C14 N3 U1 O2 4.6(7) . .
K1 N3 U1 O2 105.9(3) . .
C11 N3 U1 N1 48.8(8) . .
C14 N3 U1 N1 -126.3(6) . .
K1 N3 U1 N1 -25.0(3) . .
C11 N3 U1 N4 -177.8(8) . .
C14 N3 U1 N4 7.1(6) . .
K1 N3 U1 N4 108.3(2) . .
C11 N3 U1 K1 73.8(7) . .
C14 N3 U1 K1 -101.3(6) . .
C5 N2 U1 O1 76.4(7) . .
C2 N2 U1 O1 -111.3(5) . .
K1 N2 U1 O1 147.69(17) . .
C5 N2 U1 N3 -21.2(6) . .
C2 N2 U1 N3 151.2(5) . .
K1 N2 U1 N3 50.17(18) . .
C5 N2 U1 O2 -176.9(6) . .
C2 N2 U1 O2 -4.5(6) . .
K1 N2 U1 O2 -105.6(3) . .
C5 N2 U1 N1 -179.5(7) . .
C2 N2 U1 N1 -7.1(4) . .
K1 N2 U1 N1 -108.14(19) . .
C5 N2 U1 N4 -46.5(7) . .
C2 N2 U1 N4 125.9(5) . .
K1 N2 U1 N4 24.9(3) . .
C5 N2 U1 K1 -71.3(6) . .
C2 N2 U1 K1 101.1(5) . .
C50 O2 U1 O1 1.2(5) . .
C53 O2 U1 O1 -178.1(5) . .
C50 O2 U1 N3 111.0(5) . .
C53 O2 U1 N3 -68.3(6) . .
C50 O2 U1 N2 -108.1(5) . .
C53 O2 U1 N2 72.6(6) . .
C50 O2 U1 N1 -105.7(5) . .
C53 O2 U1 N1 74.9(5) . .
C50 O2 U1 N4 108.7(5) . .
C53 O2 U1 N4 -70.7(5) . .
C50 O2 U1 K1 -179.3(5) . .
C53 O2 U1 K1 1.3(6) . .
C1 N1 U1 O1 100.8(5) . .
C24 N1 U1 O1 -85.9(5) . .
C1 N1 U1 N3 -18.9(5) . .
C24 N1 U1 N3 154.4(4) . .
C1 N1 U1 N2 7.4(4) . .
C24 N1 U1 N2 -179.3(5) . .
C1 N1 U1 O2 -171.1(5) . .
C24 N1 U1 O2 2.2(5) . .
C1 N1 U1 N4 -116.3(5) . .
C24 N1 U1 N4 57.0(6) . .
C1 N1 U1 K1 -36.7(4) . .
C24 N1 U1 K1 136.6(5) . .
C15 N4 U1 O1 -101.5(6) . .
C16 N4 U1 O1 83.4(7) . .
C15 N4 U1 N3 -7.2(6) . .
C16 N4 U1 N3 177.6(8) . .
C15 N4 U1 N2 18.4(7) . .
C16 N4 U1 N2 -156.7(7) . .
C15 N4 U1 O2 171.2(7) . .
C16 N4 U1 O2 -3.9(7) . .
C15 N4 U1 N1 115.8(6) . .
C16 N4 U1 N1 -59.4(8) . .
C15 N4 U1 K1 36.3(6) . .
C16 N4 U1 K1 -138.8(7) . .
C5 K1 U1 O1 -133.0(3) 7_565 .
C5 K1 U1 O1 -29.3(3) . .
C11 K1 U1 O1 134.4(4) 7_565 .
C11 K1 U1 O1 29.9(3) . .
B1 K1 U1 O1 -179.6(3) . .
N3 K1 U1 O1 148.7(2) 7_565 .
N3 K1 U1 O1 50.6(3) . .
N2 K1 U1 O1 -147.7(2) 7_565 .
N2 K1 U1 O1 -49.9(3) . .
C4 K1 U1 O1 -98.5(3) 7_565 .
C4 K1 U1 O1 -45.8(3) . .
C12 K1 U1 O1 99.9(4) 7_565 .
C5 K1 U1 N3 176.4(3) 7_565 .
C5 K1 U1 N3 -79.9(3) . .
C11 K1 U1 N3 83.8(4) 7_565 .
C11 K1 U1 N3 -20.7(3) . .
B1 K1 U1 N3 129.8(3) . .
N3 K1 U1 N3 98.1(3) 7_565 .
N2 K1 U1 N3 161.7(2) 7_565 .
N2 K1 U1 N3 -100.5(3) . .
C4 K1 U1 N3 -149.1(3) 7_565 .
C4 K1 U1 N3 -96.4(3) . .
C12 K1 U1 N3 49.3(4) 7_565 .
C5 K1 U1 N2 -83.1(3) 7_565 .
C5 K1 U1 N2 20.6(3) . .
C11 K1 U1 N2 -175.7(4) 7_565 .
C11 K1 U1 N2 79.8(3) . .
B1 K1 U1 N2 -129.7(3) . .
N3 K1 U1 N2 -161.4(2) 7_565 .
N3 K1 U1 N2 100.5(3) . .
N2 K1 U1 N2 -97.8(3) 7_565 .
C4 K1 U1 N2 -48.6(3) 7_565 .
C4 K1 U1 N2 4.1(2) . .
C12 K1 U1 N2 149.8(4) 7_565 .
C5 K1 U1 O2 47.8(3) 7_565 .
C5 K1 U1 O2 151.5(2) . .
C11 K1 U1 O2 -44.8(4) 7_565 .
C11 K1 U1 O2 -149.3(2) . .
B1 K1 U1 O2 1.2(3) . .
N3 K1 U1 O2 -30.5(2) 7_565 .
N3 K1 U1 O2 -128.6(2) . .
N2 K1 U1 O2 33.1(2) 7_565 .
N2 K1 U1 O2 130.9(2) . .
C4 K1 U1 O2 82.4(3) 7_565 .
C4 K1 U1 O2 135.0(2) . .
C12 K1 U1 O2 -79.3(3) 7_565 .
C5 K1 U1 N1 -22.8(3) 7_565 .
C5 K1 U1 N1 80.9(2) . .
C11 K1 U1 N1 -115.4(3) 7_565 .
C11 K1 U1 N1 140.1(2) . .
B1 K1 U1 N1 -69.4(3) . .
N3 K1 U1 N1 -101.09(19) 7_565 .
N3 K1 U1 N1 160.8(2) . .
N2 K1 U1 N1 -37.48(18) 7_565 .
N2 K1 U1 N1 60.3(2) . .
C4 K1 U1 N1 11.7(3) 7_565 .
C4 K1 U1 N1 64.4(2) . .
C12 K1 U1 N1 -149.9(3) 7_565 .
C5 K1 U1 N4 115.7(3) 7_565 .
C5 K1 U1 N4 -140.6(2) . .
C11 K1 U1 N4 23.1(3) 7_565 .
C11 K1 U1 N4 -81.4(2) . .
B1 K1 U1 N4 69.1(3) . .
N3 K1 U1 N4 37.4(2) 7_565 .
N3 K1 U1 N4 -60.7(2) . .
N2 K1 U1 N4 101.03(19) 7_565 .
N2 K1 U1 N4 -161.2(2) . .
C4 K1 U1 N4 150.3(3) 7_565 .
C4 K1 U1 N4 -157.1(2) . .
C12 K1 U1 N4 -11.4(3) 7_565 .
